data_1542591
loop_
_publ_author_name
'Fukui, Norihito'
'Lee, Seung-Kyu'
'Kato, Kenichi'
'Shimizu, Daiki'
'Tanaka, Takayuki'
'Lee, Sangsu'
'Yorimitsu, Hideki'
'Kim, Dongho'
'Osuka, Atsuhiro'

_publ_section_title
;
 Regioselective phenylene-fusion reactions of Ni(ii)-porphyrins controlled
 by an electron-withdrawing meso-substituent
;
_journal_issue 7
_journal_name_full 'Chem. Sci.'
_journal_page_first 4059
_journal_paper_doi 10.1039/C5SC04748J
_journal_volume 7
_journal_year 2016
_chemical_formula_sum 'C79.27 H80.86 N5.59 Zn'
_chemical_formula_weight 1177.23
_chemical_name_systematic 'Quadruply Phenylene-fused Porphyrin Tape'
_space_group_IT_number 2
_symmetry_cell_setting triclinic
_symmetry_Int_Tables_number 2
_symmetry_space_group_name_Hall '-P 1'
_symmetry_space_group_name_H-M 'P -1'
_atom_sites_solution_hydrogens geom
_atom_sites_solution_primary direct
_atom_sites_solution_secondary difmap
_audit_creation_method SHELXL-97
_audit_update_record
;
2015-10-27 deposited with the CCDC.
2016-03-01 downloaded from the CCDC.
;
_cell_angle_alpha 75.428(16)
_cell_angle_beta 87.017(19)
_cell_angle_gamma 71.26(2)
_cell_formula_units_Z 2
_cell_length_a 10.0013(12)
_cell_length_b 14.5831(10)
_cell_length_c 24.366(4)
_cell_measurement_temperature 93(2)
_cell_volume 3255.5(8)
_computing_structure_refinement 'SHELXL-97 (Sheldrick, 1997)'
_computing_structure_solution 'SHELXS-97 (Sheldrick, 1990)'
_diffrn_ambient_temperature 93(2)
_diffrn_detector_area_resol_mean 5.8140
_diffrn_measured_fraction_theta_full 0.973
_diffrn_measured_fraction_theta_max 0.973
_diffrn_measurement_device_type 'Rigaku XtaLAB P200'
_diffrn_measurement_method \w
_diffrn_radiation_monochromator graphite
_diffrn_radiation_source 'fine-focus sealed tube'
_diffrn_radiation_type CuK\a
_diffrn_radiation_wavelength 1.54187
_diffrn_reflns_av_R_equivalents 0.0444
_diffrn_reflns_av_sigmaI/netI 0.0396
_diffrn_reflns_limit_h_max 11
_diffrn_reflns_limit_h_min -11
_diffrn_reflns_limit_k_max 17
_diffrn_reflns_limit_k_min -15
_diffrn_reflns_limit_l_max 28
_diffrn_reflns_limit_l_min -28
_diffrn_reflns_number 40417
_diffrn_reflns_theta_full 65.00
_diffrn_reflns_theta_max 65.00
_diffrn_reflns_theta_min 6.53
_exptl_absorpt_coefficient_mu 0.887
_exptl_absorpt_correction_T_max 0.9912
_exptl_absorpt_correction_T_min 0.9010
_exptl_absorpt_correction_type multi-scan
_exptl_absorpt_process_details 'REQAB (Rigaku, 1998)'
_exptl_crystal_colour gray
_exptl_crystal_density_diffrn 1.201
_exptl_crystal_density_method 'not measured'
_exptl_crystal_description prism
_exptl_crystal_F_000 1251
_exptl_crystal_size_max 0.12
_exptl_crystal_size_mid 0.08
_exptl_crystal_size_min 0.01
_refine_diff_density_max 0.639
_refine_diff_density_min -0.647
_refine_diff_density_rms 0.063
_refine_ls_extinction_method none
_refine_ls_goodness_of_fit_ref 1.018
_refine_ls_hydrogen_treatment constr
_refine_ls_matrix_type full
_refine_ls_number_parameters 910
_refine_ls_number_reflns 10793
_refine_ls_number_restraints 84
_refine_ls_restrained_S_all 1.030
_refine_ls_R_factor_all 0.0628
_refine_ls_R_factor_gt 0.0531
_refine_ls_shift/su_max 0.003
_refine_ls_shift/su_mean 0.000
_refine_ls_structure_factor_coef Fsqd
_refine_ls_weighting_details 'calc w=1/[\s^2^(Fo^2^)+(0.0850P)^2^+3.1875P] where P=(Fo^2^+2Fc^2^)/3'
_refine_ls_weighting_scheme calc
_refine_ls_wR_factor_gt 0.1409
_refine_ls_wR_factor_ref 0.1531
_reflns_number_gt 9136
_reflns_number_total 10793
_reflns_threshold_expression >2sigma(I)
_cod_data_source_file c5sc04748j2.cif
_cod_data_source_block 40703fu
_cod_depositor_comments 'Adding full bibliography for 1542591--1542594.cif.'
_cod_original_cell_volume 3255.5(7)
_cod_database_code 1542591

loop_
_symmetry_equiv_pos_as_xyz
'x, y, z'
'-x, -y, -z'

loop_
_atom_site_label
_atom_site_type_symbol
_atom_site_fract_x
_atom_site_fract_y
_atom_site_fract_z
_atom_site_U_iso_or_equiv
_atom_site_adp_type
_atom_site_occupancy
_atom_site_symmetry_multiplicity
_atom_site_calc_flag
_atom_site_refinement_flags
_atom_site_disorder_assembly
_atom_site_disorder_group
C1 C 0.4764(2) 0.38739(18) 0.55267(10) 0.0193(5) Uani 1 1 d . . .
C2 C 0.5547(2) 0.30634(18) 0.52801(10) 0.0203(5) Uani 1 1 d . . .
C3 C 0.5430(3) 0.22016(19) 0.56269(10) 0.0227(5) Uani 1 1 d . . .
H1 H 0.5829 0.1548 0.5571 0.027 Uiso 1 1 calc R . .
C4 C 0.4590(3) 0.24691(18) 0.60918(10) 0.0211(5) Uani 1 1 d . . .
C5 C 0.4218(3) 0.18581(19) 0.65743(10) 0.0231(5) Uani 1 1 d . . .
C6 C 0.3471(3) 0.22034(19) 0.70267(10) 0.0233(5) Uani 1 1 d . . .
C7 C 0.3342(3) 0.14176(19) 0.74893(10) 0.0221(5) Uani 1 1 d . . .
C8 C 0.2713(3) 0.18855(19) 0.79050(10) 0.0233(5) Uani 1 1 d . . .
H2 H 0.2499 0.1573 0.8275 0.028 Uiso 1 1 calc R . .
C9 C 0.2438(3) 0.29548(18) 0.76670(10) 0.0209(5) Uani 1 1 d . . .
C10 C 0.1832(2) 0.37440(19) 0.79316(10) 0.0219(5) Uani 1 1 d . . .
C11 C 0.1594(2) 0.47588(19) 0.76513(10) 0.0209(5) Uani 1 1 d . . .
C12 C 0.0865(3) 0.56319(19) 0.78656(10) 0.0222(5) Uani 1 1 d . . .
H3 H 0.0467 0.5630 0.8228 0.027 Uiso 1 1 calc R . .
C13 C 0.0863(2) 0.64545(19) 0.74446(10) 0.0213(5) Uani 1 1 d . . .
C14 C 0.1606(3) 0.60644(18) 0.69946(10) 0.0220(5) Uani 1 1 d . . .
C15 C 0.1785(3) 0.68084(18) 0.65311(10) 0.0224(5) Uani 1 1 d . . .
C16 C 0.2553(3) 0.66074(18) 0.60506(10) 0.0212(5) Uani 1 1 d . . .
C17 C 0.2908(3) 0.72786(19) 0.55737(10) 0.0222(5) Uani 1 1 d . . .
H4 H 0.2621 0.7986 0.5502 0.027 Uiso 1 1 calc R . .
C18 C 0.3738(2) 0.67093(18) 0.52412(10) 0.0202(5) Uani 1 1 d . . .
C19 C 0.3875(2) 0.56824(18) 0.55094(10) 0.0192(5) Uani 1 1 d . . .
C20 C 0.4650(2) 0.48804(18) 0.52737(10) 0.0201(5) Uani 1 1 d . . .
C21 C 0.4502(3) 0.07553(19) 0.67517(10) 0.0228(5) Uani 1 1 d . . .
C22 C 0.3958(3) 0.04749(19) 0.73046(10) 0.0221(5) Uani 1 1 d . . .
C23 C 0.4015(3) -0.05183(19) 0.75359(10) 0.0229(5) Uani 1 1 d . . .
C24 C 0.4599(3) -0.11983(19) 0.72012(11) 0.0244(5) Uani 1 1 d . . .
H5 H 0.4613 -0.1870 0.7346 0.029 Uiso 1 1 calc R . .
C25 C 0.5161(3) -0.09456(19) 0.66697(10) 0.0234(5) Uani 1 1 d . . .
C26 C 0.5103(3) 0.00478(19) 0.64509(10) 0.0235(5) Uani 1 1 d . . .
H6 H 0.5482 0.0239 0.6090 0.028 Uiso 1 1 calc R . .
C27 C 0.3426(3) -0.08515(19) 0.81230(10) 0.0250(6) Uani 1 1 d . . .
C28 C 0.1836(3) -0.0293(2) 0.81153(11) 0.0274(6) Uani 1 1 d . . .
H7 H 0.1677 0.0429 0.8014 0.041 Uiso 1 1 calc R . .
H8 H 0.1466 -0.0489 0.8492 0.041 Uiso 1 1 calc R . .
H9 H 0.1350 -0.0463 0.7835 0.041 Uiso 1 1 calc R . .
C29 C 0.4208(3) -0.0637(2) 0.85806(10) 0.0287(6) Uani 1 1 d . . .
H10 H 0.5220 -0.0999 0.8580 0.043 Uiso 1 1 calc R . .
H11 H 0.3839 -0.0858 0.8954 0.043 Uiso 1 1 calc R . .
H12 H 0.4062 0.0082 0.8499 0.043 Uiso 1 1 calc R . .
C30 C 0.3634(3) -0.1975(2) 0.82855(11) 0.0299(6) Uani 1 1 d . . .
H13 H 0.4644 -0.2349 0.8293 0.045 Uiso 1 1 calc R . .
H14 H 0.3136 -0.2138 0.8006 0.045 Uiso 1 1 calc R . .
H15 H 0.3255 -0.2159 0.8662 0.045 Uiso 1 1 calc R . .
C31 C 0.5815(3) -0.17113(19) 0.63190(10) 0.0258(6) Uani 1 1 d . . .
C32 C 0.7417(3) -0.1882(2) 0.62901(13) 0.0380(7) Uani 1 1 d . . .
H16 H 0.7583 -0.1243 0.6126 0.057 Uiso 1 1 calc R . .
H17 H 0.7841 -0.2346 0.6053 0.057 Uiso 1 1 calc R . .
H18 H 0.7847 -0.2164 0.6673 0.057 Uiso 1 1 calc R . .
C33 C 0.5176(3) -0.1299(2) 0.57124(11) 0.0345(7) Uani 1 1 d . . .
H19 H 0.5328 -0.0657 0.5544 0.052 Uiso 1 1 calc R . .
H20 H 0.4160 -0.1203 0.5722 0.052 Uiso 1 1 calc R . .
H21 H 0.5631 -0.1773 0.5484 0.052 Uiso 1 1 calc R . .
C34 C 0.5574(3) -0.2713(2) 0.65750(12) 0.0369(7) Uani 1 1 d . . .
H22 H 0.6007 -0.3176 0.6338 0.055 Uiso 1 1 calc R . .
H23 H 0.4557 -0.2613 0.6593 0.055 Uiso 1 1 calc R . .
H24 H 0.6002 -0.2992 0.6958 0.055 Uiso 1 1 calc R . .
C35 C 0.1503(3) 0.35031(18) 0.85471(10) 0.0212(5) Uani 1 1 d . . .
C36 C 0.2185(3) 0.38032(18) 0.89203(10) 0.0225(5) Uani 1 1 d . . .
H25 H 0.2823 0.4161 0.8775 0.027 Uiso 1 1 calc R . .
C37 C 0.1957(3) 0.35927(19) 0.95008(10) 0.0234(5) Uani 1 1 d . A .
C38 C 0.1006(3) 0.30629(19) 0.96970(10) 0.0244(5) Uani 1 1 d . . .
H26 H 0.0831 0.2912 1.0091 0.029 Uiso 1 1 calc R . .
C39 C 0.0306(3) 0.27481(19) 0.93351(10) 0.0235(5) Uani 1 1 d . . .
C40 C 0.0569(3) 0.29785(19) 0.87560(10) 0.0229(5) Uani 1 1 d . . .
H27 H 0.0103 0.2774 0.8502 0.027 Uiso 1 1 calc R . .
C41 C 0.2758(3) 0.3898(2) 0.99071(11) 0.0307(6) Uani 1 1 d . . .
C45 C -0.0736(3) 0.2168(2) 0.95415(11) 0.0311(6) Uani 1 1 d . . .
C46 C -0.0233(4) 0.1174(2) 0.93603(13) 0.0406(7) Uani 1 1 d . . .
H28 H -0.0897 0.0801 0.9490 0.061 Uiso 1 1 calc R . .
H29 H 0.0707 0.0777 0.9529 0.061 Uiso 1 1 calc R . .
H30 H -0.0191 0.1314 0.8946 0.061 Uiso 1 1 calc R . .
C47 C -0.2205(3) 0.2798(3) 0.92723(13) 0.0420(8) Uani 1 1 d . . .
H31 H -0.2877 0.2432 0.9402 0.063 Uiso 1 1 calc R . .
H32 H -0.2156 0.2933 0.8858 0.063 Uiso 1 1 calc R . .
H33 H -0.2518 0.3432 0.9385 0.063 Uiso 1 1 calc R . .
C48 C -0.0870(3) 0.1930(3) 1.01844(12) 0.0401(7) Uani 1 1 d . . .
H34 H -0.1547 0.1562 1.0293 0.060 Uiso 1 1 calc R . .
H35 H -0.1202 0.2554 1.0307 0.060 Uiso 1 1 calc R . .
H36 H 0.0054 0.1521 1.0366 0.060 Uiso 1 1 calc R . .
C49 C 0.0460(3) 0.75606(19) 0.72432(10) 0.0221(5) Uani 1 1 d . . .
C50 C 0.1044(3) 0.77647(19) 0.66894(10) 0.0225(5) Uani 1 1 d . . .
C51 C 0.0832(3) 0.87338(19) 0.63814(10) 0.0257(6) Uani 1 1 d . . .
H37 H 0.1240 0.8859 0.6021 0.031 Uiso 1 1 calc R . .
C52 C 0.0015(3) 0.95390(19) 0.65974(11) 0.0263(6) Uani 1 1 d . . .
C53 C -0.0568(3) 0.93240(19) 0.71252(10) 0.0258(6) Uani 1 1 d . . .
H38 H -0.1143 0.9867 0.7268 0.031 Uiso 1 1 calc R . .
C54 C -0.0356(3) 0.83472(19) 0.74606(10) 0.0235(5) Uani 1 1 d . . .
C55 C -0.0197(3) 1.06126(19) 0.62472(11) 0.0298(6) Uani 1 1 d . . .
C56 C -0.0712(4) 1.0730(2) 0.56413(12) 0.0415(7) Uani 1 1 d . . .
H39 H -0.1621 1.0604 0.5656 0.062 Uiso 1 1 calc R . .
H40 H -0.0017 1.0249 0.5467 0.062 Uiso 1 1 calc R . .
H41 H -0.0827 1.1411 0.5415 0.062 Uiso 1 1 calc R . .
C57 C 0.1201(4) 1.0809(2) 0.62272(15) 0.0476(8) Uani 1 1 d . . .
H42 H 0.1906 1.0318 0.6063 0.071 Uiso 1 1 calc R . .
H43 H 0.1512 1.0753 0.6613 0.071 Uiso 1 1 calc R . .
H44 H 0.1091 1.1483 0.5993 0.071 Uiso 1 1 calc R . .
C58 C -0.1306(4) 1.1379(2) 0.64997(13) 0.0452(8) Uani 1 1 d . . .
H45 H -0.2211 1.1250 0.6510 0.068 Uiso 1 1 calc R . .
H46 H -0.1415 1.2053 0.6265 0.068 Uiso 1 1 calc R . .
H47 H -0.1002 1.1326 0.6886 0.068 Uiso 1 1 calc R . .
C59 C -0.1057(3) 0.8170(2) 0.80397(10) 0.0256(6) Uani 1 1 d . . .
C60 C 0.0085(3) 0.7577(2) 0.85072(10) 0.0269(6) Uani 1 1 d . . .
H48 H 0.0641 0.6945 0.8420 0.040 Uiso 1 1 calc R . .
H49 H -0.0363 0.7438 0.8873 0.040 Uiso 1 1 calc R . .
H50 H 0.0707 0.7968 0.8527 0.040 Uiso 1 1 calc R . .
C61 C -0.2094(3) 0.7595(2) 0.80158(11) 0.0277(6) Uani 1 1 d . . .
H51 H -0.2814 0.7986 0.7716 0.042 Uiso 1 1 calc R . .
H52 H -0.2550 0.7483 0.8381 0.042 Uiso 1 1 calc R . .
H53 H -0.1577 0.6950 0.7935 0.042 Uiso 1 1 calc R . .
C62 C -0.1899(3) 0.9147(2) 0.81949(12) 0.0328(6) Uani 1 1 d . . .
H54 H -0.2641 0.9543 0.7904 0.049 Uiso 1 1 calc R . .
H55 H -0.1264 0.9528 0.8218 0.049 Uiso 1 1 calc R . .
H56 H -0.2331 0.8995 0.8563 0.049 Uiso 1 1 calc R . .
C75 C 0.5806(9) 0.1154(7) 0.8935(5) 0.082(3) Uani 0.50 1 d P . .
H93 H 0.6808 0.0860 0.8866 0.124 Uiso 0.50 1 calc PR . .
H94 H 0.5621 0.1847 0.8955 0.124 Uiso 0.50 1 calc PR . .
H95 H 0.5230 0.1142 0.8625 0.124 Uiso 0.50 1 calc PR . .
C76 C 0.5425(5) 0.0549(4) 0.9498(2) 0.0746(13) Uani 1 1 d . . .
C77 C 0.4047(5) 0.0846(4) 0.9675(3) 0.0810(15) Uani 1 1 d . . .
H96 H 0.3378 0.1428 0.9452 0.097 Uiso 1 1 calc R . .
C78 C 0.3630(5) 0.0314(4) 1.0166(3) 0.0825(16) Uani 1 1 d . . .
H97 H 0.2680 0.0540 1.0278 0.099 Uiso 1 1 calc R . .
N1 N 0.4191(2) 0.34997(15) 0.60185(8) 0.0219(4) Uani 1 1 d . . .
N2 N 0.2922(2) 0.31133(16) 0.71220(8) 0.0238(5) Uani 1 1 d . . .
N3 N 0.2015(2) 0.50652(15) 0.71091(8) 0.0237(5) Uani 1 1 d . . .
N4 N 0.3150(2) 0.56314(15) 0.59990(8) 0.0217(4) Uani 1 1 d . . .
N5 N 0.0837(2) 0.4517(2) 0.60669(10) 0.0347(6) Uani 1 1 d . . .
C42 C 0.3617(7) 0.4532(5) 0.9629(2) 0.0505(15) Uani 0.59 1 d P A 1
H57 H 0.4091 0.4687 0.9919 0.076 Uiso 0.59 1 calc PR A 1
H58 H 0.3003 0.5154 0.9386 0.076 Uiso 0.59 1 calc PR A 1
H59 H 0.4326 0.4174 0.9398 0.076 Uiso 0.59 1 calc PR A 1
C43 C 0.1686(6) 0.4446(5) 1.0305(2) 0.0430(13) Uani 0.59 1 d P A 1
H60 H 0.1119 0.4026 1.0491 0.064 Uiso 0.59 1 calc PR A 1
H61 H 0.1062 0.5083 1.0079 0.064 Uiso 0.59 1 calc PR A 1
H62 H 0.2206 0.4573 1.0592 0.064 Uiso 0.59 1 calc PR A 1
C44 C 0.3729(6) 0.2907(4) 1.0307(2) 0.0461(14) Uani 0.59 1 d P A 1
H63 H 0.3154 0.2491 1.0490 0.069 Uiso 0.59 1 calc PR A 1
H64 H 0.4189 0.3072 1.0598 0.069 Uiso 0.59 1 calc PR A 1
H65 H 0.4449 0.2542 1.0083 0.069 Uiso 0.59 1 calc PR A 1
C142 C 0.2489(8) 0.5058(5) 0.9692(3) 0.0342(15) Uani 0.41 1 d P A 2
H66 H 0.2719 0.5220 0.9290 0.051 Uiso 0.41 1 calc PR A 2
H67 H 0.3088 0.5257 0.9914 0.051 Uiso 0.41 1 calc PR A 2
H68 H 0.1494 0.5418 0.9737 0.051 Uiso 0.41 1 calc PR A 2
C143 C 0.4377(7) 0.3402(6) 0.9844(3) 0.0353(16) Uani 0.41 1 d P A 2
H69 H 0.4614 0.3574 0.9444 0.053 Uiso 0.41 1 calc PR A 2
H70 H 0.4623 0.2675 0.9981 0.053 Uiso 0.41 1 calc PR A 2
H71 H 0.4910 0.3648 1.0068 0.053 Uiso 0.41 1 calc PR A 2
C144 C 0.2419(9) 0.3636(7) 1.0507(3) 0.0406(18) Uani 0.41 1 d P A 2
H72 H 0.2983 0.3859 1.0731 0.061 Uiso 0.41 1 calc PR A 2
H73 H 0.2634 0.2910 1.0638 0.061 Uiso 0.41 1 calc PR A 2
H74 H 0.1412 0.3965 1.0552 0.061 Uiso 0.41 1 calc PR A 2
C63 C 0.0635(8) 0.3812(6) 0.5905(3) 0.0422(17) Uani 0.704(7) 1 d P B 1
H75 H 0.1307 0.3163 0.6019 0.051 Uiso 0.704(7) 1 calc PR B 1
C64 C -0.055(2) 0.3947(13) 0.5561(8) 0.061(5) Uani 0.704(7) 1 d P B 1
H76 H -0.0623 0.3413 0.5420 0.073 Uiso 0.704(7) 1 calc PR B 1
C65 C -0.1564(6) 0.4839(6) 0.5437(3) 0.0554(16) Uani 0.704(7) 1 d P B 1
H77 H -0.2405 0.4931 0.5237 0.067 Uiso 0.704(7) 1 calc PR B 1
C66 C -0.1363(5) 0.5620(4) 0.5607(3) 0.0605(19) Uani 0.704(7) 1 d P B 1
H78 H -0.2047 0.6266 0.5511 0.073 Uiso 0.704(7) 1 calc PR B 1
C67 C -0.0154(5) 0.5448(4) 0.5918(2) 0.0462(15) Uani 0.704(7) 1 d P B 1
H79 H -0.0005 0.5986 0.6031 0.055 Uiso 0.704(7) 1 calc PR B 1
C163 C -0.0397(11) 0.4766(12) 0.6277(6) 0.057(4) Uani 0.296(7) 1 d P B 2
H80 H -0.0465 0.5024 0.6602 0.069 Uiso 0.296(7) 1 calc PR B 2
C164 C -0.1612(18) 0.4257(17) 0.5684(7) 0.067(5) Uani 0.296(7) 1 d P B 2
H81 H -0.2453 0.4268 0.5516 0.080 Uiso 0.296(7) 1 calc PR B 2
C165 C -0.1624(14) 0.4705(14) 0.6087(7) 0.077(5) Uani 0.296(7) 1 d P B 2
H82 H -0.2493 0.4991 0.6251 0.092 Uiso 0.296(7) 1 calc PR B 2
C166 C 0.088(2) 0.3907(14) 0.5671(6) 0.037(4) Uani 0.296(7) 1 d P B 2
H83 H 0.1742 0.3595 0.5513 0.045 Uiso 0.296(7) 1 calc PR B 2
C167 C -0.037(5) 0.380(4) 0.553(2) 0.080(14) Uani 0.296(7) 1 d P B 2
H84 H -0.0308 0.3344 0.5304 0.096 Uiso 0.296(7) 1 calc PR B 2
C68 C 0.6663(6) 0.4682(4) 0.7327(3) 0.0529(17) Uani 0.594(5) 1 d P C 1
C69 C 0.7643(5) 0.4724(4) 0.7703(3) 0.0406(15) Uani 0.594(5) 1 d P C 1
H85 H 0.8612 0.4501 0.7615 0.049 Uiso 0.594(5) 1 calc PR C 1
C70 C 0.7342(7) 0.5042(5) 0.8166(3) 0.062(2) Uani 0.594(5) 1 d P C 1
H86 H 0.8063 0.5034 0.8408 0.074 Uiso 0.594(5) 1 calc PR C 1
C71 C 0.5920(7) 0.5393(4) 0.8289(3) 0.0541(17) Uani 0.594(5) 1 d P C 1
H87 H 0.5665 0.5636 0.8619 0.065 Uiso 0.594(5) 1 calc PR C 1
C72 C 0.4921(6) 0.5396(5) 0.7955(3) 0.0390(15) Uani 0.594(5) 1 d P C 1
H88 H 0.3957 0.5635 0.8047 0.047 Uiso 0.594(5) 1 calc PR C 1
C73 C 0.5295(6) 0.5038(5) 0.7456(3) 0.0509(16) Uani 0.594(5) 1 d P C 1
H89 H 0.4574 0.5050 0.7212 0.061 Uiso 0.594(5) 1 calc PR C 1
C74 C 0.7078(11) 0.4283(7) 0.6805(3) 0.100(3) Uani 0.594(5) 1 d P C 1
H90 H 0.8110 0.4059 0.6783 0.150 Uiso 0.594(5) 1 calc PR C 1
H91 H 0.6665 0.4812 0.6466 0.150 Uiso 0.594(5) 1 calc PR C 1
H92 H 0.6729 0.3719 0.6829 0.150 Uiso 0.594(5) 1 calc PR C 1
C168 C 0.5268(14) 0.4998(12) 0.7967(6) 0.142(7) Uani 0.406(5) 1 d PGU C 2
C169 C 0.5407(13) 0.4180(12) 0.7748(6) 0.133(5) Uani 0.406(5) 1 d PGU C 2
C170 C 0.6692(17) 0.3700(10) 0.7540(5) 0.170(6) Uani 0.406(5) 1 d PGU C 2
C171 C 0.7839(11) 0.4037(12) 0.7551(5) 0.282(6) Uani 1 1 d GU C 2
C172 C 0.7701(16) 0.4855(14) 0.7770(7) 0.221(10) Uani 0.406(5) 1 d PGU C 2
C173 C 0.642(2) 0.5335(11) 0.7978(8) 0.183(8) Uani 0.406(5) 1 d PGU C 2
C174 C 0.661(2) 0.2822(19) 0.7400(8) 0.144(7) Uani 0.406(5) 1 d PU C 2
C79 C 0.7595(7) 0.2049(5) 0.7876(3) 0.0576(18) Uani 0.594(5) 1 d P C 1
C80 C 0.6046(11) 0.2310(9) 0.7856(8) 0.160(7) Uani 0.594(5) 1 d P C 1
N6 N 0.8743(6) 0.1886(4) 0.7912(2) 0.0604(16) Uani 0.594(5) 1 d P C 1
Zn1 Zn 0.27713(3) 0.43580(2) 0.647949(13) 0.02226(13) Uani 1 1 d . B .

loop_
_atom_site_aniso_label
_atom_site_aniso_U_11
_atom_site_aniso_U_22
_atom_site_aniso_U_33
_atom_site_aniso_U_23
_atom_site_aniso_U_13
_atom_site_aniso_U_12
C1 0.0196(12) 0.0215(12) 0.0159(11) -0.0024(9) 0.0030(9) -0.0073(10)
C2 0.0223(12) 0.0210(13) 0.0170(11) -0.0040(10) 0.0041(9) -0.0072(10)
C3 0.0260(13) 0.0207(13) 0.0203(12) -0.0053(10) 0.0060(10) -0.0065(10)
C4 0.0245(12) 0.0197(12) 0.0177(12) -0.0034(9) 0.0042(9) -0.0065(10)
C5 0.0283(13) 0.0220(13) 0.0184(12) -0.0044(10) 0.0036(10) -0.0081(11)
C6 0.0260(13) 0.0233(13) 0.0186(12) -0.0031(10) 0.0053(10) -0.0077(10)
C7 0.0240(12) 0.0217(13) 0.0192(12) -0.0008(10) 0.0046(9) -0.0093(10)
C8 0.0265(13) 0.0235(13) 0.0177(12) -0.0022(10) 0.0057(10) -0.0079(10)
C9 0.0243(12) 0.0219(13) 0.0155(11) -0.0019(9) 0.0055(9) -0.0086(10)
C10 0.0211(12) 0.0250(13) 0.0179(12) -0.0030(10) 0.0043(9) -0.0073(10)
C11 0.0226(12) 0.0242(13) 0.0157(11) -0.0041(10) 0.0055(9) -0.0086(10)
C12 0.0235(12) 0.0260(13) 0.0161(12) -0.0040(10) 0.0052(9) -0.0083(10)
C13 0.0213(12) 0.0231(13) 0.0192(12) -0.0067(10) 0.0047(9) -0.0063(10)
C14 0.0251(12) 0.0215(13) 0.0179(12) -0.0051(10) 0.0072(9) -0.0062(10)
C15 0.0230(12) 0.0207(13) 0.0194(12) -0.0030(10) 0.0040(10) -0.0034(10)
C16 0.0237(12) 0.0197(12) 0.0172(12) -0.0033(9) 0.0032(9) -0.0043(10)
C17 0.0248(12) 0.0200(12) 0.0205(12) -0.0038(10) 0.0036(10) -0.0067(10)
C18 0.0215(12) 0.0218(13) 0.0168(11) -0.0029(10) 0.0022(9) -0.0078(10)
C19 0.0184(11) 0.0225(13) 0.0149(11) -0.0019(9) 0.0040(9) -0.0066(10)
C20 0.0190(12) 0.0214(13) 0.0182(12) -0.0028(10) 0.0030(9) -0.0062(10)
C21 0.0246(13) 0.0217(13) 0.0206(12) -0.0018(10) 0.0047(10) -0.0086(10)
C22 0.0230(12) 0.0239(13) 0.0186(12) -0.0037(10) 0.0045(9) -0.0084(10)
C23 0.0235(12) 0.0214(13) 0.0218(12) -0.0006(10) 0.0027(10) -0.0082(10)
C24 0.0256(13) 0.0222(13) 0.0241(13) -0.0027(10) 0.0025(10) -0.0083(10)
C25 0.0243(12) 0.0228(13) 0.0210(12) -0.0030(10) 0.0022(10) -0.0068(10)
C26 0.0276(13) 0.0241(13) 0.0193(12) -0.0032(10) 0.0054(10) -0.0113(11)
C27 0.0297(14) 0.0227(13) 0.0205(13) -0.0011(10) 0.0066(10) -0.0097(11)
C28 0.0296(14) 0.0262(14) 0.0261(13) -0.0040(11) 0.0082(10) -0.0116(11)
C29 0.0346(14) 0.0285(14) 0.0186(12) 0.0001(11) 0.0048(10) -0.0094(12)
C30 0.0356(15) 0.0251(14) 0.0255(13) -0.0010(11) 0.0105(11) -0.0106(12)
C31 0.0329(14) 0.0233(13) 0.0204(12) -0.0055(10) 0.0042(10) -0.0082(11)
C32 0.0320(15) 0.0441(18) 0.0402(16) -0.0229(14) 0.0077(12) -0.0066(13)
C33 0.0480(17) 0.0309(15) 0.0251(14) -0.0079(12) -0.0002(12) -0.0123(13)
C34 0.0536(18) 0.0248(15) 0.0319(15) -0.0093(12) 0.0074(13) -0.0113(13)
C35 0.0233(12) 0.0203(12) 0.0158(12) -0.0017(9) 0.0042(9) -0.0041(10)
C36 0.0218(12) 0.0215(13) 0.0220(12) -0.0020(10) 0.0058(10) -0.0071(10)
C37 0.0234(12) 0.0241(13) 0.0215(12) -0.0047(10) 0.0027(10) -0.0071(10)
C38 0.0291(13) 0.0245(13) 0.0165(12) -0.0020(10) 0.0061(10) -0.0076(11)
C39 0.0242(12) 0.0233(13) 0.0215(12) -0.0038(10) 0.0049(10) -0.0078(10)
C40 0.0238(12) 0.0245(13) 0.0196(12) -0.0041(10) 0.0036(10) -0.0082(10)
C41 0.0334(15) 0.0373(16) 0.0228(13) -0.0080(12) 0.0008(11) -0.0127(12)
C45 0.0395(16) 0.0376(16) 0.0227(13) -0.0071(12) 0.0096(11) -0.0228(13)
C46 0.060(2) 0.0415(18) 0.0320(16) -0.0108(13) 0.0138(14) -0.0328(16)
C47 0.0368(16) 0.061(2) 0.0365(16) -0.0135(15) 0.0132(13) -0.0280(15)
C48 0.0517(18) 0.0516(19) 0.0271(15) -0.0079(13) 0.0155(13) -0.0338(16)
C49 0.0233(12) 0.0237(13) 0.0174(12) -0.0023(10) 0.0026(9) -0.0074(10)
C50 0.0217(12) 0.0239(13) 0.0195(12) -0.0039(10) 0.0045(9) -0.0056(10)
C51 0.0296(13) 0.0254(14) 0.0192(12) -0.0044(10) 0.0062(10) -0.0065(11)
C52 0.0282(13) 0.0229(13) 0.0236(13) -0.0043(11) 0.0021(10) -0.0038(11)
C53 0.0252(13) 0.0245(14) 0.0227(13) -0.0066(10) 0.0031(10) -0.0010(11)
C54 0.0247(13) 0.0257(13) 0.0187(12) -0.0063(10) 0.0031(10) -0.0058(11)
C55 0.0395(15) 0.0201(13) 0.0237(13) -0.0025(11) 0.0070(11) -0.0045(11)
C56 0.0546(19) 0.0302(16) 0.0298(15) -0.0023(12) -0.0032(13) -0.0033(14)
C57 0.0486(19) 0.0281(16) 0.060(2) 0.0021(15) -0.0023(16) -0.0125(14)
C58 0.060(2) 0.0288(16) 0.0349(16) -0.0058(13) 0.0099(14) -0.0005(15)
C59 0.0271(13) 0.0274(14) 0.0206(12) -0.0063(10) 0.0066(10) -0.0073(11)
C60 0.0316(14) 0.0309(14) 0.0205(12) -0.0068(11) 0.0070(10) -0.0136(12)
C61 0.0235(13) 0.0329(15) 0.0264(13) -0.0091(11) 0.0059(10) -0.0078(11)
C62 0.0351(15) 0.0333(16) 0.0287(14) -0.0102(12) 0.0130(11) -0.0091(12)
C75 0.058(5) 0.083(6) 0.133(9) -0.072(7) -0.013(5) -0.021(5)
C76 0.064(3) 0.068(3) 0.105(4) -0.055(3) -0.012(2) -0.010(2)
C77 0.061(3) 0.072(3) 0.115(4) -0.059(3) -0.018(3) 0.003(2)
C78 0.052(2) 0.086(3) 0.117(4) -0.069(3) -0.012(3) 0.003(2)
N1 0.0249(11) 0.0210(11) 0.0177(10) -0.0020(8) 0.0047(8) -0.0073(9)
N2 0.0302(11) 0.0216(11) 0.0174(10) -0.0039(8) 0.0075(8) -0.0070(9)
N3 0.0284(11) 0.0201(11) 0.0189(10) -0.0015(8) 0.0066(8) -0.0063(9)
N4 0.0244(10) 0.0206(11) 0.0190(10) -0.0040(8) 0.0064(8) -0.0072(9)
N5 0.0313(13) 0.0460(15) 0.0262(12) -0.0082(11) 0.0014(9) -0.0122(11)
C42 0.061(4) 0.074(4) 0.037(3) -0.017(3) 0.004(3) -0.048(4)
C43 0.049(3) 0.049(4) 0.041(3) -0.025(3) 0.006(2) -0.021(3)
C44 0.041(3) 0.052(4) 0.041(3) -0.015(3) -0.013(2) -0.006(3)
C142 0.040(4) 0.034(4) 0.036(4) -0.017(3) 0.002(3) -0.016(3)
C143 0.024(3) 0.046(4) 0.039(4) -0.014(3) -0.004(3) -0.012(3)
C144 0.052(5) 0.064(6) 0.020(3) -0.013(3) 0.002(3) -0.036(4)
C63 0.049(4) 0.030(3) 0.044(4) 0.001(4) -0.014(3) -0.014(3)
C64 0.074(11) 0.046(9) 0.074(7) -0.001(6) -0.028(7) -0.039(10)
C65 0.038(3) 0.073(5) 0.055(4) -0.016(3) -0.014(3) -0.016(3)
C66 0.039(3) 0.058(4) 0.079(4) -0.037(3) -0.020(3) 0.011(2)
C67 0.033(2) 0.042(3) 0.061(3) -0.026(3) -0.012(2) 0.004(2)
C163 0.026(6) 0.080(11) 0.067(9) -0.035(8) 0.008(5) -0.006(6)
C164 0.035(8) 0.099(15) 0.049(9) 0.016(9) -0.008(7) -0.023(8)
C165 0.037(7) 0.127(15) 0.068(10) -0.032(10) 0.003(6) -0.022(8)
C166 0.044(8) 0.033(7) 0.027(8) -0.001(7) -0.005(7) -0.006(6)
C167 0.063(17) 0.033(11) 0.13(3) -0.021(12) -0.063(17) 0.017(10)
C68 0.046(3) 0.039(3) 0.053(4) 0.010(3) -0.009(3) 0.001(3)
C69 0.018(2) 0.038(3) 0.052(4) 0.017(3) 0.000(2) -0.012(2)
C70 0.050(4) 0.035(3) 0.093(6) 0.008(3) -0.037(4) -0.016(3)
C71 0.062(4) 0.025(3) 0.065(4) -0.003(3) -0.016(3) -0.003(3)
C72 0.024(3) 0.032(3) 0.058(4) -0.008(3) 0.012(2) -0.010(2)
C73 0.042(3) 0.048(4) 0.062(4) -0.003(3) -0.014(3) -0.019(3)
C74 0.133(8) 0.098(7) 0.040(4) -0.008(4) 0.010(4) -0.006(6)
C168 0.153(11) 0.134(12) 0.156(12) 0.019(10) -0.048(10) -0.102(9)
C169 0.107(8) 0.160(11) 0.142(10) 0.022(9) -0.058(8) -0.094(8)
C170 0.128(10) 0.214(12) 0.172(11) 0.011(10) -0.063(9) -0.094(9)
C171 0.255(10) 0.298(12) 0.244(10) 0.014(10) -0.093(9) -0.069(10)
C172 0.209(14) 0.214(14) 0.219(14) -0.005(12) -0.032(12) -0.070(12)
C173 0.181(13) 0.166(12) 0.184(13) 0.012(11) -0.014(12) -0.070(11)
C174 0.117(11) 0.185(15) 0.115(11) -0.073(11) -0.021(9) 0.003(11)
C79 0.053(4) 0.054(4) 0.075(5) -0.033(3) -0.018(3) -0.012(3)
C80 0.065(6) 0.094(8) 0.32(2) -0.012(10) -0.046(9) -0.047(6)
N6 0.058(4) 0.072(4) 0.045(3) -0.024(3) -0.010(2) -0.002(3)
Zn1 0.0259(2) 0.0212(2) 0.01709(19) -0.00250(14) 0.00633(13) -0.00663(14)

loop_
_atom_type_symbol
_atom_type_description
_atom_type_scat_dispersion_real
_atom_type_scat_dispersion_imag
_atom_type_scat_source
C C 0.0181 0.0091 'International Tables Vol C Tables 4.2.6.8 and 6.1.1.4'
H H 0.0000 0.0000 'International Tables Vol C Tables 4.2.6.8 and 6.1.1.4'
N N 0.0311 0.0180 'International Tables Vol C Tables 4.2.6.8 and 6.1.1.4'
Zn Zn -1.5491 0.6778 'International Tables Vol C Tables 4.2.6.8 and 6.1.1.4'

loop_
_geom_angle_atom_site_label_1
_geom_angle_atom_site_label_2
_geom_angle_atom_site_label_3
_geom_angle
_geom_angle_site_symmetry_1
_geom_angle_site_symmetry_3
N1 C1 C20 128.0(2) . .
N1 C1 C2 109.3(2) . .
C20 C1 C2 122.7(2) . .
C3 C2 C18 133.9(2) . 2_666
C3 C2 C1 107.5(2) . .
C18 C2 C1 118.6(2) 2_666 .
C2 C3 C4 107.0(2) . .
C2 C3 H1 126.5 . .
C4 C3 H1 126.5 . .
N1 C4 C5 121.0(2) . .
N1 C4 C3 109.3(2) . .
C5 C4 C3 129.7(2) . .
C4 C5 C6 124.5(2) . .
C4 C5 C21 131.5(2) . .
C6 C5 C21 103.9(2) . .
N2 C6 C5 133.0(2) . .
N2 C6 C7 113.7(2) . .
C5 C6 C7 113.2(2) . .
C8 C7 C6 104.8(2) . .
C8 C7 C22 148.7(2) . .
C6 C7 C22 106.4(2) . .
C7 C8 C9 106.7(2) . .
C7 C8 H2 126.7 . .
C9 C8 H2 126.7 . .
N2 C9 C10 122.2(2) . .
N2 C9 C8 109.4(2) . .
C10 C9 C8 128.3(2) . .
C9 C10 C11 123.0(2) . .
C9 C10 C35 119.1(2) . .
C11 C10 C35 117.7(2) . .
N3 C11 C10 123.2(2) . .
N3 C11 C12 109.3(2) . .
C10 C11 C12 127.5(2) . .
C13 C12 C11 106.9(2) . .
C13 C12 H3 126.5 . .
C11 C12 H3 126.5 . .
C12 C13 C14 105.0(2) . .
C12 C13 C49 148.8(2) . .
C14 C13 C49 106.2(2) . .
N3 C14 C15 133.5(2) . .
N3 C14 C13 113.2(2) . .
C15 C14 C13 113.2(2) . .
C14 C15 C16 123.8(2) . .
C14 C15 C50 104.5(2) . .
C16 C15 C50 131.7(2) . .
N4 C16 C15 120.8(2) . .
N4 C16 C17 109.5(2) . .
C15 C16 C17 129.7(2) . .
C18 C17 C16 106.9(2) . .
C18 C17 H4 126.5 . .
C16 C17 H4 126.5 . .
C17 C18 C19 107.2(2) . .
C17 C18 C2 133.6(2) . 2_666
C19 C18 C2 119.1(2) . 2_666
N4 C19 C20 127.6(2) . .
N4 C19 C18 109.7(2) . .
C20 C19 C18 122.7(2) . .
C1 C20 C19 123.2(2) . .
C1 C20 C20 118.7(3) . 2_666
C19 C20 C20 118.1(3) . 2_666
C26 C21 C22 120.4(2) . .
C26 C21 C5 129.1(2) . .
C22 C21 C5 110.4(2) . .
C23 C22 C21 120.0(2) . .
C23 C22 C7 134.1(2) . .
C21 C22 C7 105.8(2) . .
C22 C23 C24 116.9(2) . .
C22 C23 C27 121.9(2) . .
C24 C23 C27 121.2(2) . .
C25 C24 C23 123.9(2) . .
C25 C24 H5 118.0 . .
C23 C24 H5 118.0 . .
C24 C25 C26 118.0(2) . .
C24 C25 C31 122.6(2) . .
C26 C25 C31 119.4(2) . .
C21 C26 C25 120.8(2) . .
C21 C26 H6 119.6 . .
C25 C26 H6 119.6 . .
C30 C27 C28 108.0(2) . .
C30 C27 C23 111.9(2) . .
C28 C27 C23 109.4(2) . .
C30 C27 C29 107.2(2) . .
C28 C27 C29 110.6(2) . .
C23 C27 C29 109.7(2) . .
C27 C28 H7 109.5 . .
C27 C28 H8 109.5 . .
H7 C28 H8 109.5 . .
C27 C28 H9 109.5 . .
H7 C28 H9 109.5 . .
H8 C28 H9 109.5 . .
C27 C29 H10 109.5 . .
C27 C29 H11 109.5 . .
H10 C29 H11 109.5 . .
C27 C29 H12 109.5 . .
H10 C29 H12 109.5 . .
H11 C29 H12 109.5 . .
C27 C30 H13 109.5 . .
C27 C30 H14 109.5 . .
H13 C30 H14 109.5 . .
C27 C30 H15 109.5 . .
H13 C30 H15 109.5 . .
H14 C30 H15 109.5 . .
C34 C31 C25 112.3(2) . .
C34 C31 C33 108.8(2) . .
C25 C31 C33 109.7(2) . .
C34 C31 C32 108.9(2) . .
C25 C31 C32 108.7(2) . .
C33 C31 C32 108.4(2) . .
C31 C32 H16 109.5 . .
C31 C32 H17 109.5 . .
H16 C32 H17 109.5 . .
C31 C32 H18 109.5 . .
H16 C32 H18 109.5 . .
H17 C32 H18 109.5 . .
C31 C33 H19 109.5 . .
C31 C33 H20 109.5 . .
H19 C33 H20 109.5 . .
C31 C33 H21 109.5 . .
H19 C33 H21 109.5 . .
H20 C33 H21 109.5 . .
C31 C34 H22 109.5 . .
C31 C34 H23 109.5 . .
H22 C34 H23 109.5 . .
C31 C34 H24 109.5 . .
H22 C34 H24 109.5 . .
H23 C34 H24 109.5 . .
C40 C35 C36 119.5(2) . .
C40 C35 C10 122.3(2) . .
C36 C35 C10 118.2(2) . .
C35 C36 C37 121.8(2) . .
C35 C36 H25 119.1 . .
C37 C36 H25 119.1 . .
C36 C37 C38 117.2(2) . .
C36 C37 C41 121.0(2) . .
C38 C37 C41 121.8(2) . .
C39 C38 C37 122.6(2) . .
C39 C38 H26 118.7 . .
C37 C38 H26 118.7 . .
C38 C39 C40 118.1(2) . .
C38 C39 C45 123.3(2) . .
C40 C39 C45 118.6(2) . .
C35 C40 C39 120.9(2) . .
C35 C40 H27 119.6 . .
C39 C40 H27 119.6 . .
C144 C41 C42 128.8(4) . .
C144 C41 C37 115.6(4) . .
C42 C41 C37 115.0(3) . .
C144 C41 C43 45.1(4) . .
C42 C41 C43 109.3(4) . .
C37 C41 C43 109.5(3) . .
C144 C41 C143 108.9(5) . .
C42 C41 C143 60.7(4) . .
C37 C41 C143 108.2(3) . .
C43 C41 C143 141.3(4) . .
C144 C41 C44 61.0(4) . .
C42 C41 C44 109.8(4) . .
C37 C41 C44 107.1(3) . .
C43 C41 C44 105.7(3) . .
C143 C41 C44 54.0(4) . .
C144 C41 C142 110.6(5) . .
C42 C41 C142 44.9(4) . .
C37 C41 C142 107.9(3) . .
C43 C41 C142 71.0(4) . .
C143 C41 C142 105.2(4) . .
C44 C41 C142 143.8(4) . .
C48 C45 C39 112.8(2) . .
C48 C45 C47 107.9(2) . .
C39 C45 C47 109.0(2) . .
C48 C45 C46 108.3(2) . .
C39 C45 C46 109.1(2) . .
C47 C45 C46 109.6(3) . .
C45 C46 H28 109.5 . .
C45 C46 H29 109.5 . .
H28 C46 H29 109.5 . .
C45 C46 H30 109.5 . .
H28 C46 H30 109.5 . .
H29 C46 H30 109.5 . .
C45 C47 H31 109.5 . .
C45 C47 H32 109.5 . .
H31 C47 H32 109.5 . .
C45 C47 H33 109.5 . .
H31 C47 H33 109.5 . .
H32 C47 H33 109.5 . .
C45 C48 H34 109.5 . .
C45 C48 H35 109.5 . .
H34 C48 H35 109.5 . .
C45 C48 H36 109.5 . .
H34 C48 H36 109.5 . .
H35 C48 H36 109.5 . .
C54 C49 C50 119.7(2) . .
C54 C49 C13 134.0(2) . .
C50 C49 C13 106.3(2) . .
C51 C50 C49 120.6(2) . .
C51 C50 C15 129.5(2) . .
C49 C50 C15 109.8(2) . .
C50 C51 C52 120.4(2) . .
C50 C51 H37 119.8 . .
C52 C51 H37 119.8 . .
C53 C52 C51 118.0(2) . .
C53 C52 C55 122.7(2) . .
C51 C52 C55 119.4(2) . .
C52 C53 C54 123.7(2) . .
C52 C53 H38 118.2 . .
C54 C53 H38 118.2 . .
C49 C54 C53 117.7(2) . .
C49 C54 C59 121.8(2) . .
C53 C54 C59 120.5(2) . .
C57 C55 C58 109.8(3) . .
C57 C55 C52 108.5(2) . .
C58 C55 C52 111.8(2) . .
C57 C55 C56 109.7(3) . .
C58 C55 C56 107.6(2) . .
C52 C55 C56 109.4(2) . .
C55 C56 H39 109.5 . .
C55 C56 H40 109.5 . .
H39 C56 H40 109.5 . .
C55 C56 H41 109.5 . .
H39 C56 H41 109.5 . .
H40 C56 H41 109.5 . .
C55 C57 H42 109.5 . .
C55 C57 H43 109.5 . .
H42 C57 H43 109.5 . .
C55 C57 H44 109.5 . .
H42 C57 H44 109.5 . .
H43 C57 H44 109.5 . .
C55 C58 H45 109.5 . .
C55 C58 H46 109.5 . .
H45 C58 H46 109.5 . .
C55 C58 H47 109.5 . .
H45 C58 H47 109.5 . .
H46 C58 H47 109.5 . .
C62 C59 C60 107.5(2) . .
C62 C59 C61 107.5(2) . .
C60 C59 C61 110.8(2) . .
C62 C59 C54 112.6(2) . .
C60 C59 C54 109.5(2) . .
C61 C59 C54 108.9(2) . .
C59 C60 H48 109.5 . .
C59 C60 H49 109.5 . .
H48 C60 H49 109.5 . .
C59 C60 H50 109.5 . .
H48 C60 H50 109.5 . .
H49 C60 H50 109.5 . .
C59 C61 H51 109.5 . .
C59 C61 H52 109.5 . .
H51 C61 H52 109.5 . .
C59 C61 H53 109.5 . .
H51 C61 H53 109.5 . .
H52 C61 H53 109.5 . .
C59 C62 H54 109.5 . .
C59 C62 H55 109.5 . .
H54 C62 H55 109.5 . .
C59 C62 H56 109.5 . .
H54 C62 H56 109.5 . .
H55 C62 H56 109.5 . .
C76 C75 H93 109.5 . .
C76 C75 H94 109.5 . .
H93 C75 H94 109.5 . .
C76 C75 H95 109.5 . .
H93 C75 H95 109.5 . .
H94 C75 H95 109.5 . .
C77 C76 C78 117.5(5) . 2_657
C77 C76 C75 118.6(6) . .
C78 C76 C75 123.9(6) 2_657 .
C78 C77 C76 121.3(5) . .
C78 C77 H96 119.4 . .
C76 C77 H96 119.4 . .
C77 C78 C76 121.2(5) . 2_657
C77 C78 H97 119.4 . .
C76 C78 H97 119.4 2_657 .
C1 N1 C4 106.98(19) . .
C1 N1 Zn1 124.59(16) . .
C4 N1 Zn1 127.84(16) . .
C6 N2 C9 105.3(2) . .
C6 N2 Zn1 120.03(16) . .
C9 N2 Zn1 134.28(17) . .
C14 N3 C11 105.5(2) . .
C14 N3 Zn1 119.92(16) . .
C11 N3 Zn1 133.73(17) . .
C19 N4 C16 106.6(2) . .
C19 N4 Zn1 124.73(17) . .
C16 N4 Zn1 127.88(16) . .
C63 N5 C163 93.2(8) . .
C63 N5 C67 118.6(4) . .
C163 N5 C67 54.9(7) . .
C63 N5 C166 24.6(6) . .
C163 N5 C166 110.3(10) . .
C67 N5 C166 113.4(7) . .
C63 N5 Zn1 122.5(4) . .
C163 N5 Zn1 125.1(6) . .
C67 N5 Zn1 118.5(3) . .
C166 N5 Zn1 118.7(8) . .
C41 C42 H57 109.5 . .
C41 C42 H58 109.5 . .
H57 C42 H58 109.5 . .
C41 C42 H59 109.5 . .
H57 C42 H59 109.5 . .
H58 C42 H59 109.5 . .
C41 C43 H60 109.5 . .
C41 C43 H61 109.5 . .
H60 C43 H61 109.5 . .
C41 C43 H62 109.5 . .
H60 C43 H62 109.5 . .
H61 C43 H62 109.5 . .
C41 C44 H63 109.5 . .
C41 C44 H64 109.5 . .
H63 C44 H64 109.5 . .
C41 C44 H65 109.5 . .
H63 C44 H65 109.5 . .
H64 C44 H65 109.5 . .
C41 C142 H66 109.5 . .
C41 C142 H67 109.5 . .
H66 C142 H67 109.5 . .
C41 C142 H68 109.5 . .
H66 C142 H68 109.5 . .
H67 C142 H68 109.5 . .
C41 C143 H69 109.5 . .
C41 C143 H70 109.5 . .
H69 C143 H70 109.5 . .
C41 C143 H71 109.5 . .
H69 C143 H71 109.5 . .
H70 C143 H71 109.5 . .
C41 C144 H72 109.5 . .
C41 C144 H73 109.5 . .
H72 C144 H73 109.5 . .
C41 C144 H74 109.5 . .
H72 C144 H74 109.5 . .
H73 C144 H74 109.5 . .
N5 C63 C64 123.0(10) . .
N5 C63 H75 118.5 . .
C64 C63 H75 118.5 . .
C65 C64 C63 119.0(15) . .
C65 C64 H76 120.5 . .
C63 C64 H76 120.5 . .
C64 C65 C66 118.8(9) . .
C64 C65 H77 120.6 . .
C66 C65 H77 120.6 . .
C65 C66 C67 119.0(5) . .
C65 C66 H78 120.5 . .
C67 C66 H78 120.5 . .
N5 C67 C66 121.4(4) . .
N5 C67 H79 119.3 . .
C66 C67 H79 119.3 . .
N5 C163 C165 127.8(12) . .
N5 C163 H80 116.1 . .
C165 C163 H80 116.1 . .
C167 C164 C165 115(3) . .
C167 C164 H81 122.5 . .
C165 C164 H81 122.5 . .
C164 C165 C163 120.7(14) . .
C164 C165 H82 119.7 . .
C163 C165 H82 119.7 . .
C167 C166 N5 118(3) . .
C167 C166 H83 120.9 . .
N5 C166 H83 120.9 . .
C164 C167 C166 126(5) . .
C164 C167 H84 117.2 . .
C166 C167 H84 117.2 . .
C73 C68 C69 115.3(6) . .
C73 C68 C74 121.3(7) . .
C69 C68 C74 123.4(6) . .
C70 C69 C68 125.8(5) . .
C70 C69 H85 117.1 . .
C68 C69 H85 117.1 . .
C69 C70 C71 117.2(6) . .
C69 C70 H86 121.4 . .
C71 C70 H86 121.4 . .
C72 C71 C70 121.4(7) . .
C72 C71 H87 119.3 . .
C70 C71 H87 119.3 . .
C71 C72 C73 119.7(6) . .
C71 C72 H88 120.1 . .
C73 C72 H88 120.1 . .
C68 C73 C72 120.6(6) . .
C68 C73 H89 119.7 . .
C72 C73 H89 119.7 . .
C68 C74 H90 109.5 . .
C68 C74 H91 109.5 . .
H90 C74 H91 109.5 . .
C68 C74 H92 109.5 . .
H90 C74 H92 109.5 . .
H91 C74 H92 109.5 . .
C169 C168 C173 120.0 . .
C170 C169 C168 120.0 . .
C169 C170 C171 120.0 . .
C169 C170 C174 109.4(15) . .
C171 C170 C174 130.2(15) . .
C172 C171 C170 120.0 . .
C171 C172 C173 120.0 . .
C172 C173 C168 120.0 . .
N6 C79 C80 175.9(9) . .
N3 Zn1 N2 82.25(8) . .
N3 Zn1 N1 159.23(9) . .
N2 Zn1 N1 90.46(8) . .
N3 Zn1 N4 90.06(8) . .
N2 Zn1 N4 160.57(9) . .
N1 Zn1 N4 90.55(8) . .
N3 Zn1 N5 100.84(9) . .
N2 Zn1 N5 100.00(10) . .
N1 Zn1 N5 99.57(9) . .
N4 Zn1 N5 98.95(9) . .

loop_
_geom_bond_atom_site_label_1
_geom_bond_atom_site_label_2
_geom_bond_distance
_geom_bond_site_symmetry_2
C1 N1 1.364(3) .
C1 C20 1.411(4) .
C1 C2 1.444(3) .
C2 C3 1.363(4) .
C2 C18 1.442(3) 2_666
C3 C4 1.433(3) .
C3 H1 0.9500 .
C4 N1 1.392(3) .
C4 C5 1.398(3) .
C5 C6 1.407(3) .
C5 C21 1.491(4) .
C6 N2 1.338(3) .
C6 C7 1.425(3) .
C7 C8 1.376(4) .
C7 C22 1.487(4) .
C8 C9 1.459(3) .
C8 H2 0.9500 .
C9 N2 1.379(3) .
C9 C10 1.411(3) .
C10 C11 1.412(4) .
C10 C35 1.496(3) .
C11 N3 1.374(3) .
C11 C12 1.457(3) .
C12 C13 1.368(4) .
C12 H3 0.9500 .
C13 C14 1.427(3) .
C13 C49 1.487(4) .
C14 N3 1.339(3) .
C14 C15 1.404(3) .
C15 C16 1.408(3) .
C15 C50 1.490(3) .
C16 N4 1.391(3) .
C16 C17 1.429(3) .
C17 C18 1.364(3) .
C17 H4 0.9500 .
C18 C19 1.440(3) .
C18 C2 1.442(3) 2_666
C19 N4 1.361(3) .
C19 C20 1.417(3) .
C20 C20 1.489(4) 2_666
C21 C26 1.378(4) .
C21 C22 1.438(3) .
C22 C23 1.399(4) .
C23 C24 1.405(4) .
C23 C27 1.541(3) .
C24 C25 1.395(3) .
C24 H5 0.9500 .
C25 C26 1.395(4) .
C25 C31 1.535(3) .
C26 H6 0.9500 .
C27 C30 1.533(4) .
C27 C28 1.534(4) .
C27 C29 1.542(4) .
C28 H7 0.9800 .
C28 H8 0.9800 .
C28 H9 0.9800 .
C29 H10 0.9800 .
C29 H11 0.9800 .
C29 H12 0.9800 .
C30 H13 0.9800 .
C30 H14 0.9800 .
C30 H15 0.9800 .
C31 C34 1.527(4) .
C31 C33 1.536(4) .
C31 C32 1.542(4) .
C32 H16 0.9800 .
C32 H17 0.9800 .
C32 H18 0.9800 .
C33 H19 0.9800 .
C33 H20 0.9800 .
C33 H21 0.9800 .
C34 H22 0.9800 .
C34 H23 0.9800 .
C34 H24 0.9800 .
C35 C40 1.390(4) .
C35 C36 1.393(4) .
C36 C37 1.393(3) .
C36 H25 0.9500 .
C37 C38 1.403(4) .
C37 C41 1.534(4) .
C38 C39 1.398(4) .
C38 H26 0.9500 .
C39 C40 1.398(3) .
C39 C45 1.534(4) .
C40 H27 0.9500 .
C41 C144 1.464(7) .
C41 C42 1.479(6) .
C41 C43 1.567(6) .
C41 C143 1.565(7) .
C41 C44 1.571(6) .
C41 C142 1.577(8) .
C45 C48 1.525(4) .
C45 C47 1.537(4) .
C45 C46 1.542(4) .
C46 H28 0.9800 .
C46 H29 0.9800 .
C46 H30 0.9800 .
C47 H31 0.9800 .
C47 H32 0.9800 .
C47 H33 0.9800 .
C48 H34 0.9800 .
C48 H35 0.9800 .
C48 H36 0.9800 .
C49 C54 1.386(4) .
C49 C50 1.441(3) .
C50 C51 1.377(4) .
C51 C52 1.405(4) .
C51 H37 0.9500 .
C52 C53 1.389(4) .
C52 C55 1.535(4) .
C53 C54 1.407(4) .
C53 H38 0.9500 .
C54 C59 1.543(3) .
C55 C57 1.511(4) .
C55 C58 1.529(4) .
C55 C56 1.539(4) .
C56 H39 0.9800 .
C56 H40 0.9800 .
C56 H41 0.9800 .
C57 H42 0.9800 .
C57 H43 0.9800 .
C57 H44 0.9800 .
C58 H45 0.9800 .
C58 H46 0.9800 .
C58 H47 0.9800 .
C59 C62 1.533(4) .
C59 C60 1.535(4) .
C59 C61 1.540(4) .
C60 H48 0.9800 .
C60 H49 0.9800 .
C60 H50 0.9800 .
C61 H51 0.9800 .
C61 H52 0.9800 .
C61 H53 0.9800 .
C62 H54 0.9800 .
C62 H55 0.9800 .
C62 H56 0.9800 .
C75 C76 1.535(12) .
C75 H93 0.9800 .
C75 H94 0.9800 .
C75 H95 0.9800 .
C76 C77 1.385(6) .
C76 C78 1.395(7) 2_657
C77 C78 1.378(7) .
C77 H96 0.9500 .
C78 C76 1.395(7) 2_657
C78 H97 0.9500 .
N1 Zn1 2.060(2) .
N2 Zn1 2.046(2) .
N3 Zn1 2.040(2) .
N4 Zn1 2.067(2) .
N5 C63 1.264(8) .
N5 C163 1.287(11) .
N5 C67 1.372(5) .
N5 C166 1.459(19) .
N5 Zn1 2.145(2) .
C42 H57 0.9800 .
C42 H58 0.9800 .
C42 H59 0.9800 .
C43 H60 0.9800 .
C43 H61 0.9800 .
C43 H62 0.9800 .
C44 H63 0.9800 .
C44 H64 0.9800 .
C44 H65 0.9800 .
C142 H66 0.9800 .
C142 H67 0.9800 .
C142 H68 0.9800 .
C143 H69 0.9800 .
C143 H70 0.9800 .
C143 H71 0.9800 .
C144 H72 0.9800 .
C144 H73 0.9800 .
C144 H74 0.9800 .
C63 C64 1.42(2) .
C63 H75 0.9500 .
C64 C65 1.34(2) .
C64 H76 0.9500 .
C65 C66 1.378(8) .
C65 H77 0.9500 .
C66 C67 1.380(7) .
C66 H78 0.9500 .
C67 H79 0.9500 .
C163 C165 1.371(18) .
C163 H80 0.9500 .
C164 C167 1.30(6) .
C164 C165 1.31(2) .
C164 H81 0.9500 .
C165 H82 0.9500 .
C166 C167 1.37(6) .
C166 H83 0.9500 .
C167 H84 0.9500 .
C68 C73 1.349(9) .
C68 C69 1.403(9) .
C68 C74 1.513(10) .
C69 C70 1.311(10) .
C69 H85 0.9500 .
C70 C71 1.392(10) .
C70 H86 0.9500 .
C71 C72 1.319(9) .
C71 H87 0.9500 .
C72 C73 1.428(10) .
C72 H88 0.9500 .
C73 H89 0.9500 .
C74 H90 0.9800 .
C74 H91 0.9800 .
C74 H92 0.9800 .
C168 C169 1.3900 .
C168 C173 1.3900 .
C169 C170 1.3900 .
C170 C171 1.3900 .
C170 C174 1.43(3) .
C171 C172 1.3900 .
C172 C173 1.3900 .
C79 N6 1.099(8) .
C79 C80 1.472(12) .

loop_
_geom_torsion_atom_site_label_1
_geom_torsion_atom_site_label_2
_geom_torsion_atom_site_label_3
_geom_torsion_atom_site_label_4
_geom_torsion
_geom_torsion_site_symmetry_1
_geom_torsion_site_symmetry_4
N1 C1 C2 C3 0.4(3) . .
C20 C1 C2 C3 -179.4(2) . .
N1 C1 C2 C18 -179.1(2) . 2_666
C20 C1 C2 C18 1.1(4) . 2_666
C18 C2 C3 C4 178.8(3) 2_666 .
C1 C2 C3 C4 -0.6(3) . .
C2 C3 C4 N1 0.6(3) . .
C2 C3 C4 C5 -176.6(3) . .
N1 C4 C5 C6 -2.1(4) . .
C3 C4 C5 C6 174.9(3) . .
N1 C4 C5 C21 179.8(2) . .
C3 C4 C5 C21 -3.3(5) . .
C4 C5 C6 N2 1.5(5) . .
C21 C5 C6 N2 -179.9(3) . .
C4 C5 C6 C7 -174.5(2) . .
C21 C5 C6 C7 4.1(3) . .
N2 C6 C7 C8 -2.3(3) . .
C5 C6 C7 C8 174.5(2) . .
N2 C6 C7 C22 178.2(2) . .
C5 C6 C7 C22 -5.0(3) . .
C6 C7 C8 C9 1.9(3) . .
C22 C7 C8 C9 -179.1(4) . .
C7 C8 C9 N2 -1.1(3) . .
C7 C8 C9 C10 -178.6(2) . .
N2 C9 C10 C11 3.9(4) . .
C8 C9 C10 C11 -178.8(2) . .
N2 C9 C10 C35 -172.2(2) . .
C8 C9 C10 C35 5.1(4) . .
C9 C10 C11 N3 -4.5(4) . .
C35 C10 C11 N3 171.7(2) . .
C9 C10 C11 C12 174.0(2) . .
C35 C10 C11 C12 -9.9(4) . .
N3 C11 C12 C13 -0.1(3) . .
C10 C11 C12 C13 -178.7(2) . .
C11 C12 C13 C14 -1.0(3) . .
C11 C12 C13 C49 -180.0(4) . .
C12 C13 C14 N3 2.0(3) . .
C49 C13 C14 N3 -178.6(2) . .
C12 C13 C14 C15 -176.4(2) . .
C49 C13 C14 C15 3.0(3) . .
N3 C14 C15 C16 -1.8(5) . .
C13 C14 C15 C16 176.2(2) . .
N3 C14 C15 C50 179.8(3) . .
C13 C14 C15 C50 -2.3(3) . .
C14 C15 C16 N4 2.5(4) . .
C50 C15 C16 N4 -179.6(2) . .
C14 C15 C16 C17 -174.7(3) . .
C50 C15 C16 C17 3.2(5) . .
N4 C16 C17 C18 -1.2(3) . .
C15 C16 C17 C18 176.3(3) . .
C16 C17 C18 C19 1.0(3) . .
C16 C17 C18 C2 -178.0(3) . 2_666
C17 C18 C19 N4 -0.6(3) . .
C2 C18 C19 N4 178.6(2) 2_666 .
C17 C18 C19 C20 178.8(2) . .
C2 C18 C19 C20 -2.0(4) 2_666 .
N1 C1 C20 C19 -0.4(4) . .
C2 C1 C20 C19 179.5(2) . .
N1 C1 C20 C20 -179.0(3) . 2_666
C2 C1 C20 C20 0.8(4) . 2_666
N4 C19 C20 C1 0.7(4) . .
C18 C19 C20 C1 -178.5(2) . .
N4 C19 C20 C20 179.4(3) . 2_666
C18 C19 C20 C20 0.1(4) . 2_666
C4 C5 C21 C26 -7.2(5) . .
C6 C5 C21 C26 174.3(3) . .
C4 C5 C21 C22 176.9(3) . .
C6 C5 C21 C22 -1.6(3) . .
C26 C21 C22 C23 -1.1(4) . .
C5 C21 C22 C23 175.2(2) . .
C26 C21 C22 C7 -177.6(2) . .
C5 C21 C22 C7 -1.3(3) . .
C8 C7 C22 C23 8.9(6) . .
C6 C7 C22 C23 -172.1(3) . .
C8 C7 C22 C21 -175.4(4) . .
C6 C7 C22 C21 3.7(3) . .
C21 C22 C23 C24 -0.8(4) . .
C7 C22 C23 C24 174.4(3) . .
C21 C22 C23 C27 -179.1(2) . .
C7 C22 C23 C27 -3.8(4) . .
C22 C23 C24 C25 2.4(4) . .
C27 C23 C24 C25 -179.4(2) . .
C23 C24 C25 C26 -1.9(4) . .
C23 C24 C25 C31 179.0(2) . .
C22 C21 C26 C25 1.7(4) . .
C5 C21 C26 C25 -173.8(2) . .
C24 C25 C26 C21 -0.3(4) . .
C31 C25 C26 C21 178.9(2) . .
C22 C23 C27 C30 -179.1(2) . .
C24 C23 C27 C30 2.8(3) . .
C22 C23 C27 C28 61.3(3) . .
C24 C23 C27 C28 -116.9(3) . .
C22 C23 C27 C29 -60.2(3) . .
C24 C23 C27 C29 121.6(3) . .
C24 C25 C31 C34 8.6(4) . .
C26 C25 C31 C34 -170.5(2) . .
C24 C25 C31 C33 129.8(3) . .
C26 C25 C31 C33 -49.4(3) . .
C24 C25 C31 C32 -111.8(3) . .
C26 C25 C31 C32 69.0(3) . .
C9 C10 C35 C40 -60.4(3) . .
C11 C10 C35 C40 123.3(3) . .
C9 C10 C35 C36 118.4(3) . .
C11 C10 C35 C36 -57.9(3) . .
C40 C35 C36 C37 0.0(4) . .
C10 C35 C36 C37 -178.8(2) . .
C35 C36 C37 C38 0.0(4) . .
C35 C36 C37 C41 177.8(2) . .
C36 C37 C38 C39 0.2(4) . .
C41 C37 C38 C39 -177.7(2) . .
C37 C38 C39 C40 -0.2(4) . .
C37 C38 C39 C45 179.9(2) . .
C36 C35 C40 C39 0.0(4) . .
C10 C35 C40 C39 178.7(2) . .
C38 C39 C40 C35 0.2(4) . .
C45 C39 C40 C35 180.0(2) . .
C36 C37 C41 C144 179.8(5) . .
C38 C37 C41 C144 -2.4(5) . .
C36 C37 C41 C42 7.6(5) . .
C38 C37 C41 C42 -174.6(4) . .
C36 C37 C41 C43 131.1(3) . .
C38 C37 C41 C43 -51.1(4) . .
C36 C37 C41 C143 -57.8(4) . .
C38 C37 C41 C143 120.0(4) . .
C36 C37 C41 C44 -114.7(3) . .
C38 C37 C41 C44 63.0(4) . .
C36 C37 C41 C142 55.5(4) . .
C38 C37 C41 C142 -126.7(4) . .
C38 C39 C45 C48 -2.7(4) . .
C40 C39 C45 C48 177.5(2) . .
C38 C39 C45 C47 117.1(3) . .
C40 C39 C45 C47 -62.7(3) . .
C38 C39 C45 C46 -123.2(3) . .
C40 C39 C45 C46 57.0(3) . .
C12 C13 C49 C54 -7.1(6) . .
C14 C13 C49 C54 173.9(3) . .
C12 C13 C49 C50 176.5(4) . .
C14 C13 C49 C50 -2.4(3) . .
C54 C49 C50 C51 1.9(4) . .
C13 C49 C50 C51 178.8(2) . .
C54 C49 C50 C15 -175.8(2) . .
C13 C49 C50 C15 1.1(3) . .
C14 C15 C50 C51 -176.9(3) . .
C16 C15 C50 C51 4.9(5) . .
C14 C15 C50 C49 0.6(3) . .
C16 C15 C50 C49 -177.6(3) . .
C49 C50 C51 C52 -1.5(4) . .
C15 C50 C51 C52 175.8(3) . .
C50 C51 C52 C53 -0.3(4) . .
C50 C51 C52 C55 179.6(2) . .
C51 C52 C53 C54 1.7(4) . .
C55 C52 C53 C54 -178.1(3) . .
C50 C49 C54 C53 -0.5(4) . .
C13 C49 C54 C53 -176.5(3) . .
C50 C49 C54 C59 177.4(2) . .
C13 C49 C54 C59 1.4(4) . .
C52 C53 C54 C49 -1.3(4) . .
C52 C53 C54 C59 -179.2(2) . .
C53 C52 C55 C57 111.4(3) . .
C51 C52 C55 C57 -68.4(3) . .
C53 C52 C55 C58 -9.8(4) . .
C51 C52 C55 C58 170.4(3) . .
C53 C52 C55 C56 -128.9(3) . .
C51 C52 C55 C56 51.3(3) . .
C49 C54 C59 C62 179.6(2) . .
C53 C54 C59 C62 -2.6(3) . .
C49 C54 C59 C60 60.0(3) . .
C53 C54 C59 C60 -122.1(3) . .
C49 C54 C59 C61 -61.2(3) . .
C53 C54 C59 C61 116.6(3) . .
C78 C76 C77 C78 0.6(7) 2_657 .
C75 C76 C77 C78 177.8(5) . .
C76 C77 C78 C76 -0.6(7) . 2_657
C20 C1 N1 C4 179.8(2) . .
C2 C1 N1 C4 0.0(3) . .
C20 C1 N1 Zn1 8.1(4) . .
C2 C1 N1 Zn1 -171.77(16) . .
C5 C4 N1 C1 177.2(2) . .
C3 C4 N1 C1 -0.3(3) . .
C5 C4 N1 Zn1 -11.4(3) . .
C3 C4 N1 Zn1 171.04(16) . .
C5 C6 N2 C9 -174.3(3) . .
C7 C6 N2 C9 1.6(3) . .
C5 C6 N2 Zn1 11.7(4) . .
C7 C6 N2 Zn1 -172.37(17) . .
C10 C9 N2 C6 177.4(2) . .
C8 C9 N2 C6 -0.3(3) . .
C10 C9 N2 Zn1 -9.8(4) . .
C8 C9 N2 Zn1 172.41(18) . .
C15 C14 N3 C11 176.0(3) . .
C13 C14 N3 C11 -2.0(3) . .
C15 C14 N3 Zn1 -13.1(4) . .
C13 C14 N3 Zn1 168.94(17) . .
C10 C11 N3 C14 180.0(2) . .
C12 C11 N3 C14 1.3(3) . .
C10 C11 N3 Zn1 10.8(4) . .
C12 C11 N3 Zn1 -167.87(18) . .
C20 C19 N4 C16 -179.5(2) . .
C18 C19 N4 C16 -0.2(3) . .
C20 C19 N4 Zn1 -8.7(4) . .
C18 C19 N4 Zn1 170.63(16) . .
C15 C16 N4 C19 -176.9(2) . .
C17 C16 N4 C19 0.8(3) . .
C15 C16 N4 Zn1 12.7(3) . .
C17 C16 N4 Zn1 -169.60(16) . .
C163 N5 C63 C64 53.3(12) . .
C67 N5 C63 C64 2.0(12) . .
C166 N5 C63 C64 -82(3) . .
Zn1 N5 C63 C64 -170.6(9) . .
N5 C63 C64 C65 -5.6(19) . .
C63 C64 C65 C66 5.6(19) . .
C64 C65 C66 C67 -2.6(14) . .
C63 N5 C67 C66 1.2(8) . .
C163 N5 C67 C66 -71.1(9) . .
C166 N5 C67 C66 27.9(10) . .
Zn1 N5 C67 C66 174.1(4) . .
C65 C66 C67 N5 -0.9(9) . .
C63 N5 C163 C165 -32.7(18) . .
C67 N5 C163 C165 90.4(18) . .
C166 N5 C163 C165 -15(2) . .
Zn1 N5 C163 C165 -167.0(13) . .
C167 C164 C165 C163 7(4) . .
N5 C163 C165 C164 8(3) . .
C63 N5 C166 C167 56(3) . .
C163 N5 C166 C167 8(3) . .
C67 N5 C166 C167 -52(3) . .
Zn1 N5 C166 C167 162(2) . .
C165 C164 C167 C166 -14(6) . .
N5 C166 C167 C164 6(6) . .
C73 C68 C69 C70 2.3(9) . .
C74 C68 C69 C70 -178.5(7) . .
C68 C69 C70 C71 -1.7(9) . .
C69 C70 C71 C72 0.7(9) . .
C70 C71 C72 C73 -0.4(10) . .
C69 C68 C73 C72 -1.9(9) . .
C74 C68 C73 C72 178.9(6) . .
C71 C72 C73 C68 1.1(10) . .
C173 C168 C169 C170 0.0 . .
C168 C169 C170 C171 0.0 . .
C168 C169 C170 C174 173.4(14) . .
C169 C170 C171 C172 0.0 . .
C174 C170 C171 C172 -171.9(18) . .
C170 C171 C172 C173 0.0 . .
C171 C172 C173 C168 0.0 . .
C169 C168 C173 C172 0.0 . .
C14 N3 Zn1 N2 -179.2(2) . .
C11 N3 Zn1 N2 -11.3(2) . .
C14 N3 Zn1 N1 110.5(3) . .
C11 N3 Zn1 N1 -81.6(3) . .
C14 N3 Zn1 N4 18.7(2) . .
C11 N3 Zn1 N4 -173.4(2) . .
C14 N3 Zn1 N5 -80.4(2) . .
C11 N3 Zn1 N5 87.5(2) . .
C6 N2 Zn1 N3 -177.2(2) . .
C9 N2 Zn1 N3 10.8(2) . .
C6 N2 Zn1 N1 -16.8(2) . .
C9 N2 Zn1 N1 171.3(2) . .
C6 N2 Zn1 N4 -109.7(3) . .
C9 N2 Zn1 N4 78.4(3) . .
C6 N2 Zn1 N5 83.1(2) . .
C9 N2 Zn1 N5 -88.9(2) . .
C1 N1 Zn1 N3 -102.9(3) . .
C4 N1 Zn1 N3 87.1(3) . .
C1 N1 Zn1 N2 -171.9(2) . .
C4 N1 Zn1 N2 18.2(2) . .
C1 N1 Zn1 N4 -11.3(2) . .
C4 N1 Zn1 N4 178.8(2) . .
C1 N1 Zn1 N5 87.9(2) . .
C4 N1 Zn1 N5 -82.1(2) . .
C19 N4 Zn1 N3 170.8(2) . .
C16 N4 Zn1 N3 -20.4(2) . .
C19 N4 Zn1 N2 104.6(3) . .
C16 N4 Zn1 N2 -86.7(3) . .
C19 N4 Zn1 N1 11.6(2) . .
C16 N4 Zn1 N1 -179.6(2) . .
C19 N4 Zn1 N5 -88.2(2) . .
C16 N4 Zn1 N5 80.6(2) . .
C63 N5 Zn1 N3 -137.2(4) . .
C163 N5 Zn1 N3 -15.2(9) . .
C67 N5 Zn1 N3 50.1(3) . .
C166 N5 Zn1 N3 -165.5(8) . .
C63 N5 Zn1 N2 -53.3(4) . .
C163 N5 Zn1 N2 68.7(9) . .
C67 N5 Zn1 N2 134.0(3) . .
C166 N5 Zn1 N2 -81.6(8) . .
C63 N5 Zn1 N1 38.9(4) . .
C163 N5 Zn1 N1 160.9(9) . .
C67 N5 Zn1 N1 -133.8(3) . .
C166 N5 Zn1 N1 10.6(8) . .
C63 N5 Zn1 N4 131.0(4) . .
C163 N5 Zn1 N4 -107.0(9) . .
C67 N5 Zn1 N4 -41.7(3) . .
C166 N5 Zn1 N4 102.7(8) . .
